data_2012935
loop_
_publ_author_name
'Masci, Bernardo'
'Thu\'ery, Pierre'

_publ_section_title
;
 Hydrogen-bonded assemblages in
 2,6-bis(hydroxymethyl)-4-<i>R</i>-phenol, with <i>R</i>~= methyl,
 methoxy, phenoxy and 1-(4-methoxyphenyl)-1-methylethyl
;
_journal_issue 9
_journal_name_full 'Acta Crystallographica Section C'
_journal_page_first o575
_journal_page_last o579
_journal_paper_doi 10.1107/S0108270102013239
_journal_volume 58
_journal_year 2002
_chemical_formula_iupac 'C18 H22 O4'
_chemical_formula_moiety 'C18 H22 O4'
_chemical_formula_sum 'C18 H22 O4'
_chemical_formula_weight 302.36
_chemical_name_systematic
;
2,6-bis(hydroxymethyl)-4-[1-(4-methoxyphenyl)-1-methylethyl]phenol
;
_space_group_IT_number 61
_symmetry_cell_setting orthorhombic
_symmetry_space_group_name_Hall '-P 2ac 2ab'
_symmetry_space_group_name_H-M 'P b c a'
_atom_sites_solution_hydrogens geom
_atom_sites_solution_primary direct
_atom_sites_solution_secondary difmap
_audit_creation_method SHELXL-97
_cell_angle_alpha 90.00
_cell_angle_beta 90.00
_cell_angle_gamma 90.00
_cell_formula_units_Z 8
_cell_length_a 7.0604(4)
_cell_length_b 16.4995(11)
_cell_length_c 25.6678(17)
_cell_measurement_reflns_used 16226
_cell_measurement_temperature 100(2)
_cell_measurement_theta_max 25.67
_cell_measurement_theta_min 2.59
_cell_volume 2990.1(3)
_computing_cell_refinement 'DENZO--SMN (Otwinowski & Minor, 1997)'
_computing_data_collection 'KappaCCD Server Software (Nonius, 1997)'
_computing_data_reduction DENZO--SMN
_computing_molecular_graphics 'SHELXTL (Bruker, 1999)'
_computing_publication_material 'SHELXTL (Bruker, 1999) and PLATON (Spek, 2000)'
_computing_structure_refinement 'SHELXL97 (Sheldrick, 1997)'
_computing_structure_solution 'SHELXS97 (Sheldrick, 1997)'
_diffrn_ambient_temperature 100(2)
_diffrn_measured_fraction_theta_full 0.994
_diffrn_measured_fraction_theta_max 0.994
_diffrn_measurement_device_type 'Nonius KappaCCD'
_diffrn_measurement_method \f
_diffrn_radiation_monochromator graphite
_diffrn_radiation_source 'fine-focus sealed tube'
_diffrn_radiation_type MoK\a
_diffrn_radiation_wavelength 0.71073
_diffrn_reflns_av_R_equivalents 0.0640
_diffrn_reflns_av_sigmaI/netI 0.0440
_diffrn_reflns_limit_h_max 8
_diffrn_reflns_limit_h_min -8
_diffrn_reflns_limit_k_max 20
_diffrn_reflns_limit_k_min -20
_diffrn_reflns_limit_l_max 31
_diffrn_reflns_limit_l_min -31
_diffrn_reflns_number 16226
_diffrn_reflns_theta_full 25.67
_diffrn_reflns_theta_max 25.67
_diffrn_reflns_theta_min 2.59
_diffrn_standards_decay_% none
_diffrn_standards_interval_time 0
_exptl_absorpt_coefficient_mu 0.094
_exptl_absorpt_correction_type none
_exptl_crystal_colour colourless
_exptl_crystal_density_diffrn 1.343
_exptl_crystal_density_meas ?
_exptl_crystal_description irregular
_exptl_crystal_F_000 1296
_exptl_crystal_size_max 0.35
_exptl_crystal_size_mid 0.20
_exptl_crystal_size_min 0.08
_refine_diff_density_max 0.247
_refine_diff_density_min -0.248
_refine_ls_extinction_method none
_refine_ls_goodness_of_fit_ref 1.040
_refine_ls_hydrogen_treatment constr
_refine_ls_matrix_type full
_refine_ls_number_parameters 202
_refine_ls_number_reflns 2824
_refine_ls_number_restraints 0
_refine_ls_restrained_S_all 1.040
_refine_ls_R_factor_all 0.0637
_refine_ls_R_factor_gt 0.0447
_refine_ls_shift/su_max <0.001
_refine_ls_shift/su_mean 0.000
_refine_ls_structure_factor_coef Fsqd
_refine_ls_weighting_details 'calc w = 1/[\s^2^(Fo^2^)+(0.0611P)^2^+0.9384P] where P = (Fo^2^+2Fc^2^)/3'
_refine_ls_weighting_scheme calc
_refine_ls_wR_factor_gt 0.1082
_refine_ls_wR_factor_ref 0.1191
_reflns_number_gt 2188
_reflns_number_total 2824
_reflns_threshold_expression I>2\s(I)
_cod_data_source_file gd1213.cif
_cod_data_source_block IV
_cod_depositor_comments
;
The following automatic conversions were performed:

'_exptl_crystal_density_meas' value 'not measured' was changed to '?'
- the value is perceived as not measured.

Automatic conversion script
Id: cif_fix_values 3008 2015-01-20 13:52:24Z robertas 
;
_cod_database_code 2012935
_cod_database_fobs_code 2012935

loop_
_symmetry_equiv_pos_as_xyz
'x, y, z'
'-x+1/2, -y, z+1/2'
'-x, y+1/2, -z+1/2'
'x+1/2, -y+1/2, -z'
'-x, -y, -z'
'x-1/2, y, -z-1/2'
'x, -y-1/2, z-1/2'
'-x-1/2, y-1/2, z'

loop_
_atom_site_label
_atom_site_fract_x
_atom_site_fract_y
_atom_site_fract_z
_atom_site_U_iso_or_equiv
_atom_site_adp_type
_atom_site_calc_flag
_atom_site_refinement_flags
_atom_site_occupancy
_atom_site_disorder_assembly
_atom_site_disorder_group
_atom_site_type_symbol
O1 0.74357(17) 0.14395(7) 0.46826(5) 0.0220(3) Uani d . 1 . . O
H1 0.6278 0.1615 0.4826 0.026 Uiso d R 1 . . H
O2 0.77232(17) -0.10769(7) 0.46688(5) 0.0234(3) Uani d . 1 . . O
H2 0.8181 -0.1592 0.4714 0.028 Uiso d R 1 . . H
O3 0.93433(18) -0.23197(7) 0.52217(5) 0.0245(3) Uani d . 1 . . O
H3 1.0579 -0.2040 0.5295 0.029 Uiso d R 1 . . H
O4 1.12084(17) 0.34651(7) 0.68990(5) 0.0256(3) Uani d . 1 . . O
C1 0.7401(2) 0.01371(10) 0.51532(6) 0.0191(4) Uani d . 1 . . C
C2 0.7632(2) -0.07076(10) 0.51498(6) 0.0193(4) Uani d . 1 . . C
C3 0.7756(2) -0.11425(10) 0.56131(7) 0.0188(4) Uani d . 1 . . C
C4 0.7599(2) -0.07237(10) 0.60860(6) 0.0197(4) Uani d . 1 . . C
H4 0.7698 -0.1011 0.6396 0.024 Uiso calc R 1 . . H
C5 0.7300(2) 0.01072(10) 0.61056(6) 0.0195(4) Uani d . 1 . . C
C6 0.7220(2) 0.05245(10) 0.56288(7) 0.0198(4) Uani d . 1 . . C
H6 0.7038 0.1083 0.5633 0.024 Uiso calc R 1 . . H
C7 0.7341(2) 0.05734(10) 0.46371(7) 0.0204(4) Uani d . 1 . . C
H7A 0.8393 0.0389 0.4425 0.024 Uiso calc R 1 . . H
H7B 0.6179 0.0429 0.4458 0.024 Uiso calc R 1 . . H
C8 0.8006(3) -0.20532(10) 0.56110(7) 0.0220(4) Uani d . 1 . . C
H8A 0.8439 -0.2227 0.5952 0.026 Uiso calc R 1 . . H
H8B 0.6790 -0.2308 0.5546 0.026 Uiso calc R 1 . . H
C9 0.6871(2) 0.05623(10) 0.66146(6) 0.0209(4) Uani d . 1 . . C
C10 0.4733(2) 0.07601(11) 0.65992(7) 0.0258(4) Uani d . 1 . . C
H10A 0.4365 0.1009 0.6922 0.039 Uiso calc R 1 . . H
H10B 0.4026 0.0269 0.6550 0.039 Uiso calc R 1 . . H
H10C 0.4481 0.1125 0.6316 0.039 Uiso calc R 1 . . H
C11 0.7253(3) 0.00394(11) 0.71011(7) 0.0241(4) Uani d . 1 . . C
H11A 0.8557 -0.0125 0.7104 0.036 Uiso calc R 1 . . H
H11B 0.6456 -0.0432 0.7093 0.036 Uiso calc R 1 . . H
H11C 0.6984 0.0350 0.7409 0.036 Uiso calc R 1 . . H
C12 0.8054(2) 0.13376(10) 0.66671(7) 0.0209(4) Uani d . 1 . . C
C13 0.9807(3) 0.14340(10) 0.64250(7) 0.0228(4) Uani d . 1 . . C
H13 1.0265 0.1018 0.6215 0.027 Uiso calc R 1 . . H
C14 1.0898(3) 0.21319(10) 0.64861(7) 0.0236(4) Uani d . 1 . . C
H14 1.2051 0.2182 0.6314 0.028 Uiso calc R 1 . . H
C15 1.0253(3) 0.27532(10) 0.68061(7) 0.0219(4) Uani d . 1 . . C
C16 0.8525(3) 0.26638(10) 0.70612(7) 0.0238(4) Uani d . 1 . . C
H16 0.8088 0.3074 0.7279 0.029 Uiso calc R 1 . . H
C17 0.7454(3) 0.19701(10) 0.69939(7) 0.0221(4) Uani d . 1 . . C
H17 0.6308 0.1921 0.7170 0.027 Uiso calc R 1 . . H
C18 1.3019(3) 0.35616(11) 0.66596(8) 0.0288(4) Uani d . 1 . . C
H18A 1.3865 0.3150 0.6786 0.043 Uiso calc R 1 . . H
H18B 1.3519 0.4087 0.6744 0.043 Uiso calc R 1 . . H
H18C 1.2891 0.3513 0.6289 0.043 Uiso calc R 1 . . H

loop_
_atom_site_aniso_label
_atom_site_aniso_U_11
_atom_site_aniso_U_22
_atom_site_aniso_U_33
_atom_site_aniso_U_12
_atom_site_aniso_U_13
_atom_site_aniso_U_23
O1 0.0243(6) 0.0182(6) 0.0234(7) 0.0003(5) 0.0028(5) 0.0008(5)
O2 0.0315(7) 0.0202(6) 0.0186(6) 0.0010(5) 0.0004(5) -0.0035(5)
O3 0.0243(7) 0.0212(6) 0.0280(7) 0.0000(5) 0.0030(5) -0.0056(5)
O4 0.0256(7) 0.0211(6) 0.0301(7) -0.0020(5) -0.0013(5) -0.0033(5)
C1 0.0164(8) 0.0218(8) 0.0190(9) -0.0017(7) -0.0001(6) 0.0002(7)
C2 0.0172(8) 0.0223(9) 0.0183(9) -0.0016(7) 0.0006(6) -0.0030(7)
C3 0.0164(8) 0.0194(8) 0.0206(9) -0.0005(7) 0.0000(7) -0.0002(7)
C4 0.0184(8) 0.0226(9) 0.0179(9) -0.0006(7) -0.0002(7) 0.0008(7)
C5 0.0175(8) 0.0218(9) 0.0194(9) 0.0002(7) 0.0000(6) -0.0013(7)
C6 0.0204(9) 0.0175(8) 0.0215(9) 0.0000(7) 0.0005(7) -0.0004(7)
C7 0.0214(9) 0.0188(8) 0.0210(9) -0.0005(7) -0.0001(7) -0.0014(7)
C8 0.0245(9) 0.0196(9) 0.0218(9) -0.0014(7) 0.0019(7) -0.0012(7)
C9 0.0231(9) 0.0212(9) 0.0182(9) 0.0021(7) 0.0016(7) -0.0006(7)
C10 0.0235(9) 0.0291(10) 0.0249(10) 0.0012(8) 0.0016(7) -0.0042(7)
C11 0.0304(10) 0.0226(9) 0.0193(9) -0.0021(8) 0.0005(7) -0.0011(7)
C12 0.0246(9) 0.0218(9) 0.0163(8) 0.0013(7) -0.0027(7) 0.0000(7)
C13 0.0248(9) 0.0213(9) 0.0223(9) 0.0034(8) 0.0001(7) -0.0033(7)
C14 0.0219(9) 0.0254(9) 0.0235(9) 0.0016(8) 0.0011(7) -0.0004(7)
C15 0.0268(9) 0.0188(8) 0.0200(9) 0.0010(7) -0.0052(7) 0.0001(7)
C16 0.0300(10) 0.0215(9) 0.0199(9) 0.0039(8) -0.0010(7) -0.0014(7)
C17 0.0251(9) 0.0213(9) 0.0199(9) 0.0024(7) 0.0030(7) -0.0002(7)
C18 0.0300(10) 0.0286(10) 0.0278(10) -0.0065(8) 0.0016(8) -0.0009(8)

loop_
_atom_type_symbol
_atom_type_description
_atom_type_scat_dispersion_real
_atom_type_scat_dispersion_imag
_atom_type_scat_source
C C 0.0033 0.0016 'International Tables Vol C Tables 4.2.6.8 and 6.1.1.4'
H H 0.0000 0.0000 'International Tables Vol C Tables 4.2.6.8 and 6.1.1.4'
O O 0.0106 0.0060 'International Tables Vol C Tables 4.2.6.8 and 6.1.1.4'

loop_
_geom_angle_atom_site_label_1
_geom_angle_atom_site_label_2
_geom_angle_atom_site_label_3
_geom_angle
C7 O1 H1 107.3
C2 O2 H2 108.3
C8 O3 H3 107.4
C15 O4 C18 117.38(14)
C6 C1 C2 118.36(15)
C6 C1 C7 123.48(15)
C2 C1 C7 118.16(14)
O2 C2 C3 122.32(15)
O2 C2 C1 116.74(14)
C3 C2 C1 120.94(15)
C2 C3 C4 118.76(15)
C2 C3 C8 121.09(15)
C4 C3 C8 120.13(15)
C5 C4 C3 122.04(16)
C5 C4 H4 119.0
C3 C4 H4 119.0
C4 C5 C6 117.28(15)
C4 C5 C9 122.91(15)
C6 C5 C9 119.54(15)
C1 C6 C5 122.56(16)
C1 C6 H6 118.7
C5 C6 H6 118.7
O1 C7 C1 113.73(14)
O1 C7 H7A 108.8
C1 C7 H7A 108.8
O1 C7 H7B 108.8
C1 C7 H7B 108.8
H7A C7 H7B 107.7
O3 C8 C3 112.40(14)
O3 C8 H8A 109.1
C3 C8 H8A 109.1
O3 C8 H8B 109.1
C3 C8 H8B 109.1
H8A C8 H8B 107.9
C12 C9 C5 112.01(14)
C12 C9 C11 107.47(14)
C5 C9 C11 112.37(14)
C12 C9 C10 110.99(14)
C5 C9 C10 105.91(14)
C11 C9 C10 108.07(14)
C9 C10 H10A 109.5
C9 C10 H10B 109.5
H10A C10 H10B 109.5
C9 C10 H10C 109.5
H10A C10 H10C 109.5
H10B C10 H10C 109.5
C9 C11 H11A 109.5
C9 C11 H11B 109.5
H11A C11 H11B 109.5
C9 C11 H11C 109.5
H11A C11 H11C 109.5
H11B C11 H11C 109.5
C13 C12 C17 116.69(16)
C13 C12 C9 122.66(15)
C17 C12 C9 120.53(16)
C12 C13 C14 122.31(16)
C12 C13 H13 118.8
C14 C13 H13 118.8
C15 C14 C13 119.64(17)
C15 C14 H14 120.2
C13 C14 H14 120.2
O4 C15 C14 124.87(16)
O4 C15 C16 116.01(15)
C14 C15 C16 119.12(16)
C17 C16 C15 120.53(16)
C17 C16 H16 119.7
C15 C16 H16 119.7
C16 C17 C12 121.67(17)
C16 C17 H17 119.2
C12 C17 H17 119.2
O4 C18 H18A 109.5
O4 C18 H18B 109.5
H18A C18 H18B 109.5
O4 C18 H18C 109.5
H18A C18 H18C 109.5
H18B C18 H18C 109.5

loop_
_geom_bond_atom_site_label_1
_geom_bond_atom_site_label_2
_geom_bond_site_symmetry_2
_geom_bond_distance
_geom_bond_publ_flag
O1 C7 . 1.4353(19) ?
O1 H1 . 0.9420 ?
O2 C2 . 1.378(2) ?
O2 H2 . 0.9166 ?
O3 C8 . 1.444(2) ?
O3 H3 . 1.0049 ?
O4 C15 . 1.375(2) ?
O4 C18 . 1.427(2) ?
C1 C6 . 1.384(2) ?
C1 C2 . 1.403(2) ?
C1 C7 . 1.508(2) ?
C2 C3 . 1.392(2) ?
C3 C4 . 1.401(2) ?
C3 C8 . 1.513(2) ?
C4 C5 . 1.388(2) ?
C4 H4 . 0.9300 ?
C5 C6 . 1.405(2) ?
C5 C9 . 1.537(2) ?
C6 H6 . 0.9300 ?
C7 H7A . 0.9700 ?
C7 H7B . 0.9700 ?
C8 H8A . 0.9700 ?
C8 H8B . 0.9700 ?
C9 C12 . 1.534(2) ?
C9 C11 . 1.541(2) ?
C9 C10 . 1.545(2) ?
C10 H10A . 0.9600 ?
C10 H10B . 0.9600 ?
C10 H10C . 0.9600 ?
C11 H11A . 0.9600 ?
C11 H11B . 0.9600 ?
C11 H11C . 0.9600 ?
C12 C13 . 1.394(3) ?
C12 C17 . 1.404(2) ?
C13 C14 . 1.394(2) ?
C13 H13 . 0.9300 ?
C14 C15 . 1.390(2) ?
C14 H14 . 0.9300 ?
C15 C16 . 1.393(3) ?
C16 C17 . 1.383(2) ?
C16 H16 . 0.9300 ?
C17 H17 . 0.9300 ?
C18 H18A . 0.9600 ?
C18 H18B . 0.9600 ?
C18 H18C . 0.9600 ?

loop_
_geom_hbond_atom_site_label_D
_geom_hbond_atom_site_label_H
_geom_hbond_atom_site_label_A
_geom_hbond_site_symmetry_A
_geom_hbond_distance_DH
_geom_hbond_distance_HA
_geom_hbond_distance_DA
_geom_hbond_angle_DHA
O1 H1 O3 8_765 0.94 2.08 2.7720(16) 129
O2 H2 O3 . 0.92 1.95 2.7436(17) 143
O3 H3 O1 5_756 1.00 1.72 2.7095(17) 169

loop_
_cod_related_entry_id
_cod_related_entry_database
_cod_related_entry_code
1 ChemSpider 21134759
